data_4120904
loop_
_publ_author_name
'Dong Sub Kim'
'Vincent M. Lynch'
'Jung Su Park'
'Jonathan L. Sessler'

_publ_section_title
;
 Three Distinct Equilibrium States via Self-Assembly: Simple Access to a
 Supramolecular Ion-Controlled NAND Logic Gate
;
_journal_name_full 'Journal of the American Chemical Society'
_journal_page_first 14889
_journal_page_last 14894
_journal_paper_doi 10.1021/ja4080198
_journal_volume 135
_journal_year 2013
_chemical_formula_moiety 'C60 H44 N4 S16, C8 H20 N 1+, Cl 1-, C H2 Cl2'
_chemical_formula_sum 'C69 H66 Cl3 N5 S16'
_chemical_formula_weight 1584.58
_chemical_name_systematic
;
 ?
;
_space_group_IT_number 15
_symmetry_cell_setting monoclinic
_symmetry_space_group_name_Hall '-I 2ya'
_symmetry_space_group_name_H-M 'I 1 2/a 1'
_atom_sites_solution_hydrogens geom
_atom_sites_solution_primary direct
_atom_sites_solution_secondary difmap
_audit_creation_method SHELXL-97
_cell_angle_alpha 90.00
_cell_angle_beta 93.64(4)
_cell_angle_gamma 90.00
_cell_formula_units_Z 8
_cell_length_a 25.136(11)
_cell_length_b 22.460(9)
_cell_length_c 25.993(11)
_cell_measurement_reflns_used 10718
_cell_measurement_temperature 100(2)
_cell_measurement_theta_max 27.5
_cell_measurement_theta_min 3.0
_cell_volume 14645(11)
_computing_cell_refinement 'CrystalClear (Rigaku Inc., 2008)'
_computing_data_collection 'CrystalClear (Rigaku Inc., 2008)'
_computing_data_reduction 'CrystalClear (Rigaku Inc., 2008)'
_computing_molecular_graphics 'XP SHELXTL/PC, Siemens Analytical'
_computing_structure_refinement 'XL SHELXTL/PC, Siemens Analytical'
_computing_structure_solution
;

SIR97 - Altomare A., Burla M.C., Camalli M., Cascarano G.L., Giacovazzo C., 
Guagliardi A., Moliterni A.G.G., Polidori G.,Spagna R.
;
_diffrn_ambient_temperature 100(2)
_diffrn_measured_fraction_theta_full 0.998
_diffrn_measured_fraction_theta_max 0.998
_diffrn_measurement_device_type 'Rigaku AFC-12 with Saturn 724+ CCD'
_diffrn_measurement_method \w-scans
_diffrn_radiation_monochromator graphite
_diffrn_radiation_source 'fine-focus sealed tube'
_diffrn_radiation_type MoK\a
_diffrn_radiation_wavelength 0.71073
_diffrn_reflns_av_R_equivalents 0.0000
_diffrn_reflns_av_sigmaI/netI 0.1770
_diffrn_reflns_limit_h_max 29
_diffrn_reflns_limit_h_min -29
_diffrn_reflns_limit_k_max 26
_diffrn_reflns_limit_k_min 0
_diffrn_reflns_limit_l_max 30
_diffrn_reflns_limit_l_min 0
_diffrn_reflns_number 12887
_diffrn_reflns_theta_full 25.00
_diffrn_reflns_theta_max 25.00
_diffrn_reflns_theta_min 3.04
_exptl_absorpt_coefficient_mu 0.627
_exptl_absorpt_correction_T_max 1.00
_exptl_absorpt_correction_T_min 0.897
_exptl_absorpt_correction_type multi-scan
_exptl_absorpt_process_details
;
Abscor. T. Higashi (2001). The Rigaku Corporation, Tokyo, Japan.
;
_exptl_crystal_colour yellow
_exptl_crystal_density_diffrn 1.437
_exptl_crystal_description prism
_exptl_crystal_F_000 6576
_exptl_crystal_size_max 0.18
_exptl_crystal_size_mid 0.06
_exptl_crystal_size_min 0.04
_platon_squeeze_details
;
;
_refine_diff_density_max 0.748
_refine_diff_density_min -0.684
_refine_diff_density_rms 0.120
_refine_ls_extinction_method none
_refine_ls_goodness_of_fit_ref 1.204
_refine_ls_hydrogen_treatment constr
_refine_ls_matrix_type full
_refine_ls_number_parameters 837
_refine_ls_number_reflns 12887
_refine_ls_number_restraints 0
_refine_ls_restrained_S_all 1.204
_refine_ls_R_factor_all 0.2004
_refine_ls_R_factor_gt 0.1156
_refine_ls_shift/su_max 0.000
_refine_ls_shift/su_mean 0.000
_refine_ls_structure_factor_coef Fsqd
_refine_ls_weighting_details 'calc w=1/[\s^2^(Fo^2^)+(0.0713P)^2^] where P=(Fo^2^+2Fc^2^)/3'
_refine_ls_weighting_scheme calc
_refine_ls_wR_factor_gt 0.2111
_refine_ls_wR_factor_ref 0.2405
_reflns_number_gt 6527
_reflns_number_total 12887
_reflns_threshold_expression >2sigma(I)
_cod_data_source_file ja4080198_si_005.cif
_cod_data_source_block shelxl
_cod_database_code 4120904

loop_
_symmetry_equiv_pos_as_xyz
'x, y, z'
'-x+1/2, y, -z'
'x+1/2, y+1/2, z+1/2'
'-x+1, y+1/2, -z+1/2'
'-x, -y, -z'
'x-1/2, -y, z'
'-x+1/2, -y+1/2, -z+1/2'
'x, -y+1/2, z+1/2'

loop_
_atom_site_label
_atom_site_type_symbol
_atom_site_fract_x
_atom_site_fract_y
_atom_site_fract_z
_atom_site_U_iso_or_equiv
_atom_site_adp_type
_atom_site_occupancy
_atom_site_symmetry_multiplicity
_atom_site_calc_flag
_atom_site_refinement_flags
C1 C -0.1409(3) 0.2335(4) 0.2424(3) 0.033(2) Uani 1 1 d .
C2 C -0.1523(3) 0.2832(3) 0.2720(3) 0.032(2) Uani 1 1 d .
C3 C -0.1235(3) 0.2802(3) 0.3201(3) 0.032(2) Uani 1 1 d .
C4 C -0.0944(3) 0.2273(4) 0.3215(4) 0.037(2) Uani 1 1 d .
C5 C -0.0540(3) 0.2023(4) 0.3633(3) 0.034(2) Uani 1 1 d .
C6 C 0.0028(3) 0.2223(4) 0.3503(3) 0.035(2) Uani 1 1 d .
C7 C 0.0346(3) 0.2699(4) 0.3673(3) 0.032(2) Uani 1 1 d .
C8 C 0.0830(3) 0.2654(4) 0.3433(3) 0.036(2) Uani 1 1 d .
C9 C 0.0815(3) 0.2161(4) 0.3106(3) 0.036(2) Uani 1 1 d .
C10 C 0.1195(3) 0.1909(4) 0.2738(3) 0.037(2) Uani 1 1 d .
C11 C 0.1065(3) 0.2138(4) 0.2200(3) 0.035(2) Uani 1 1 d .
C12 C 0.1269(3) 0.2566(3) 0.1894(3) 0.027(2) Uani 1 1 d .
C13 C 0.0987(3) 0.2570(3) 0.1410(3) 0.028(2) Uani 1 1 d .
C14 C 0.0590(3) 0.2126(4) 0.1404(3) 0.033(2) Uani 1 1 d .
C15 C 0.0165(3) 0.1939(4) 0.1000(3) 0.033(2) Uani 1 1 d .
C16 C -0.0369(4) 0.2221(4) 0.1119(3) 0.039(2) Uani 1 1 d .
C17 C -0.0614(3) 0.2752(4) 0.0984(3) 0.040(2) Uani 1 1 d .
C18 C -0.1096(4) 0.2792(4) 0.1224(4) 0.044(2) Uani 1 1 d .
C19 C -0.1160(3) 0.2297(4) 0.1518(3) 0.038(2) Uani 1 1 d .
C20 C -0.1569(3) 0.2128(3) 0.1896(3) 0.034(2) Uani 1 1 d .
C21 C -0.0575(3) 0.1325(3) 0.3649(3) 0.037(2) Uani 1 1 d .
H21A H -0.0937 0.1205 0.3721 0.056 Uiso 1 1 calc R
H21B H -0.0323 0.1173 0.3921 0.056 Uiso 1 1 calc R
H21C H -0.0485 0.1162 0.3316 0.056 Uiso 1 1 calc R
C22 C -0.0664(4) 0.2272(4) 0.4166(3) 0.041(2) Uani 1 1 d .
H22A H -0.0636 0.2707 0.4162 0.061 Uiso 1 1 calc R
H22B H -0.0408 0.2111 0.4430 0.061 Uiso 1 1 calc R
H22C H -0.1026 0.2156 0.4245 0.061 Uiso 1 1 calc R
C23 C 0.1185(3) 0.1217(4) 0.2745(3) 0.040(2) Uani 1 1 d .
H23A H 0.0839 0.1076 0.2597 0.061 Uiso 1 1 calc R
H23B H 0.1239 0.1076 0.3101 0.061 Uiso 1 1 calc R
H23C H 0.1470 0.1063 0.2542 0.061 Uiso 1 1 calc R
C24 C 0.1770(3) 0.2115(4) 0.2915(3) 0.039(2) Uani 1 1 d .
H24A H 0.2025 0.1941 0.2687 0.059 Uiso 1 1 calc R
H24B H 0.1856 0.1983 0.3270 0.059 Uiso 1 1 calc R
H24C H 0.1790 0.2550 0.2898 0.059 Uiso 1 1 calc R
C25 C 0.0128(4) 0.1247(4) 0.0983(3) 0.045(2) Uani 1 1 d .
H25A H -0.0150 0.1127 0.0722 0.067 Uiso 1 1 calc R
H25B H 0.0038 0.1098 0.1321 0.067 Uiso 1 1 calc R
H25C H 0.0471 0.1081 0.0896 0.067 Uiso 1 1 calc R
C26 C 0.0311(3) 0.2161(4) 0.0473(3) 0.045(3) Uani 1 1 d .
H26A H 0.0030 0.2050 0.0212 0.068 Uiso 1 1 calc R
H26B H 0.0649 0.1981 0.0386 0.068 Uiso 1 1 calc R
H26C H 0.0349 0.2595 0.0482 0.068 Uiso 1 1 calc R
C27 C -0.1666(3) 0.1432(3) 0.1888(3) 0.039(2) Uani 1 1 d .
H27A H -0.1327 0.1226 0.1969 0.059 Uiso 1 1 calc R
H27B H -0.1812 0.1311 0.1545 0.059 Uiso 1 1 calc R
H27C H -0.1919 0.1328 0.2145 0.059 Uiso 1 1 calc R
C28 C -0.2109(3) 0.2421(4) 0.1705(4) 0.046(3) Uani 1 1 d .
H28A H -0.2384 0.2314 0.1939 0.069 Uiso 1 1 calc R
H28B H -0.2213 0.2280 0.1357 0.069 Uiso 1 1 calc R
H28C H -0.2067 0.2855 0.1701 0.069 Uiso 1 1 calc R
C29 C -0.1743(4) 0.3811(4) 0.3196(3) 0.039(2) Uani 1 1 d .
C30 C -0.1886(3) 0.4357(4) 0.3336(3) 0.033(2) Uani 1 1 d .
C31 C -0.1874(3) 0.5426(4) 0.3736(4) 0.039(2) Uani 1 1 d .
C32 C -0.1739(4) 0.5915(4) 0.4050(4) 0.052(3) Uani 1 1 d .
H32 H -0.1530 0.5868 0.4365 0.062 Uiso 1 1 calc R
C33 C -0.1926(4) 0.6486(4) 0.3882(4) 0.056(3) Uani 1 1 d .
H33 H -0.1829 0.6832 0.4077 0.067 Uiso 1 1 calc R
C34 C -0.2248(4) 0.6533(4) 0.3436(4) 0.046(3) Uani 1 1 d .
H34 H -0.2387 0.6913 0.3338 0.056 Uiso 1 1 calc R
C35 C -0.2381(4) 0.6039(4) 0.3118(4) 0.042(2) Uani 1 1 d .
H35 H -0.2596 0.6086 0.2806 0.051 Uiso 1 1 calc R
C36 C -0.2187(3) 0.5475(4) 0.3276(3) 0.035(2) Uani 1 1 d .
C37 C 0.0912(3) 0.3583(4) 0.4009(3) 0.042(2) Uani 1 1 d .
C38 C 0.1073(4) 0.4100(4) 0.4251(3) 0.043(2) Uani 1 1 d .
C39 C 0.1564(4) 0.5106(4) 0.4440(3) 0.040(2) Uani 1 1 d .
C40 C 0.1909(4) 0.5595(4) 0.4431(4) 0.057(3) Uani 1 1 d .
H40 H 0.2240 0.5566 0.4277 0.068 Uiso 1 1 calc R
C41 C 0.1751(4) 0.6128(4) 0.4655(4) 0.058(3) Uani 1 1 d .
H41 H 0.1975 0.6467 0.4648 0.069 Uiso 1 1 calc R
C42 C 0.1268(4) 0.6167(4) 0.4890(4) 0.054(3) Uani 1 1 d .
H42 H 0.1166 0.6535 0.5036 0.065 Uiso 1 1 calc R
C43 C 0.0936(4) 0.5680(4) 0.4914(3) 0.040(2) Uani 1 1 d .
H43 H 0.0614 0.5701 0.5086 0.048 Uiso 1 1 calc R
C44 C 0.1089(4) 0.5152(4) 0.4675(3) 0.043(2) Uani 1 1 d .
C45 C 0.1673(3) 0.3412(4) 0.1374(3) 0.034(2) Uani 1 1 d .
C46 C 0.1890(3) 0.3941(4) 0.1241(3) 0.039(2) Uani 1 1 d .
C47 C 0.1896(3) 0.4995(4) 0.0854(4) 0.038(2) Uani 1 1 d .
C48 C 0.1757(4) 0.5500(4) 0.0543(4) 0.049(3) Uani 1 1 d .
H48 H 0.1597 0.5455 0.0204 0.059 Uiso 1 1 calc R
C49 C 0.1864(4) 0.6064(4) 0.0749(4) 0.048(3) Uani 1 1 d .
H49 H 0.1771 0.6407 0.0550 0.058 Uiso 1 1 calc R
C50 C 0.2100(3) 0.6127(4) 0.1235(4) 0.050(3) Uani 1 1 d .
H50 H 0.2174 0.6516 0.1365 0.060 Uiso 1 1 calc R
C51 C 0.2238(3) 0.5627(4) 0.1549(4) 0.046(2) Uani 1 1 d .
H51 H 0.2398 0.5677 0.1887 0.055 Uiso 1 1 calc R
C52 C 0.2134(3) 0.5063(3) 0.1350(4) 0.038(2) Uani 1 1 d .
C53 C -0.0977(3) 0.3818(4) 0.0799(3) 0.034(2) Uani 1 1 d .
C54 C -0.0992(3) 0.4407(4) 0.0725(3) 0.041(2) Uani 1 1 d .
C55 C -0.1271(4) 0.5535(4) 0.0734(3) 0.047(3) Uani 1 1 d .
C56 C -0.1543(4) 0.6081(4) 0.0807(3) 0.052(3) Uani 1 1 d .
H56 H -0.1880 0.6088 0.0953 0.062 Uiso 1 1 calc R
C57 C -0.1299(4) 0.6612(5) 0.0658(4) 0.060(3) Uani 1 1 d .
H57 H -0.1460 0.6986 0.0719 0.071 Uiso 1 1 calc R
C58 C -0.0832(5) 0.6584(5) 0.0426(4) 0.064(3) Uani 1 1 d .
H58 H -0.0681 0.6946 0.0314 0.077 Uiso 1 1 calc R
C59 C -0.0562(4) 0.6063(5) 0.0341(4) 0.053(3) Uani 1 1 d .
H59 H -0.0233 0.6067 0.0181 0.063 Uiso 1 1 calc R
C60 C -0.0789(4) 0.5522(4) 0.0500(3) 0.045(2) Uani 1 1 d .
C61 C -0.0039(4) 0.3626(4) 0.1972(3) 0.047(3) Uani 1 1 d .
H61A H 0.0218 0.3491 0.1722 0.056 Uiso 1 1 calc R
H61B H -0.0377 0.3724 0.1774 0.056 Uiso 1 1 calc R
C62 C -0.0144(3) 0.3102(4) 0.2341(3) 0.040(2) Uani 1 1 d .
H62A H 0.0188 0.2999 0.2540 0.060 Uiso 1 1 calc R
H62B H -0.0271 0.2756 0.2139 0.060 Uiso 1 1 calc R
H62C H -0.0414 0.3220 0.2576 0.060 Uiso 1 1 calc R
C63 C -0.0179(4) 0.4400(4) 0.2641(4) 0.052(3) Uani 1 1 d .
H63A H -0.0024 0.4766 0.2801 0.063 Uiso 1 1 calc R
H63B H -0.0181 0.4092 0.2913 0.063 Uiso 1 1 calc R
C64 C -0.0755(4) 0.4530(4) 0.2452(4) 0.069(3) Uani 1 1 d .
H64A H -0.0761 0.4844 0.2190 0.104 Uiso 1 1 calc R
H64B H -0.0956 0.4662 0.2743 0.104 Uiso 1 1 calc R
H64C H -0.0918 0.4168 0.2302 0.104 Uiso 1 1 calc R
C65 C 0.0215(4) 0.4663(4) 0.1828(3) 0.043(2) Uani 1 1 d .
H65A H 0.0296 0.5046 0.2003 0.052 Uiso 1 1 calc R
H65B H -0.0140 0.4702 0.1644 0.052 Uiso 1 1 calc R
C66 C 0.0620(4) 0.4569(4) 0.1431(4) 0.058(3) Uani 1 1 d .
H66A H 0.0978 0.4547 0.1603 0.086 Uiso 1 1 calc R
H66B H 0.0603 0.4902 0.1187 0.086 Uiso 1 1 calc R
H66C H 0.0541 0.4196 0.1245 0.086 Uiso 1 1 calc R
C67 C 0.0718(4) 0.4049(4) 0.2490(4) 0.064(3) Uani 1 1 d .
H67A H 0.0938 0.3862 0.2231 0.077 Uiso 1 1 calc R
H67B H 0.0669 0.3749 0.2763 0.077 Uiso 1 1 calc R
C68 C 0.1037(4) 0.4584(4) 0.2737(4) 0.066(3) Uani 1 1 d .
H68A H 0.1064 0.4900 0.2480 0.099 Uiso 1 1 calc R
H68B H 0.1395 0.4451 0.2856 0.099 Uiso 1 1 calc R
H68C H 0.0852 0.4737 0.3030 0.099 Uiso 1 1 calc R
N1 N -0.1044(3) 0.2005(3) 0.2746(3) 0.0326(18) Uani 1 1 d .
H1 H -0.0899 0.1667 0.2656 0.039 Uiso 1 1 calc R
N2 N 0.0316(3) 0.1904(3) 0.3158(2) 0.0308(17) Uani 1 1 d .
H2 H 0.0200 0.1581 0.2995 0.037 Uiso 1 1 calc R
N3 N 0.0639(3) 0.1880(3) 0.1891(3) 0.0362(18) Uani 1 1 d .
H3 H 0.0432 0.1597 0.1997 0.043 Uiso 1 1 calc R
N4 N -0.0700(3) 0.1945(3) 0.1454(3) 0.0412(19) Uani 1 1 d .
H4 H -0.0634 0.1600 0.1606 0.049 Uiso 1 1 calc R
N5 N 0.0179(3) 0.4192(3) 0.2233(3) 0.0383(19) Uani 1 1 d .
S1 S -0.19241(9) 0.34686(10) 0.25980(9) 0.0390(6) Uani 1 1 d .
S2 S -0.13385(10) 0.33735(10) 0.36456(9) 0.0432(6) Uani 1 1 d .
S3 S -0.16696(10) 0.46892(10) 0.39255(9) 0.0445(6) Uani 1 1 d .
S4 S -0.23192(10) 0.48153(10) 0.29306(10) 0.0458(7) Uani 1 1 d .
S5 S 0.02789(9) 0.32846(10) 0.41095(9) 0.0451(6) Uani 1 1 d .
S6 S 0.13257(9) 0.31794(10) 0.36183(9) 0.0435(6) Uani 1 1 d .
S7 S 0.17187(10) 0.44068(11) 0.41775(11) 0.0575(8) Uani 1 1 d .
S8 S 0.06908(10) 0.44951(10) 0.46801(10) 0.0478(7) Uani 1 1 d .
S9 S 0.18153(9) 0.30637(9) 0.19735(9) 0.0362(6) Uani 1 1 d .
S10 S 0.12281(9) 0.30374(10) 0.09261(9) 0.0416(6) Uani 1 1 d .
S11 S 0.17806(10) 0.42602(10) 0.06259(9) 0.0472(7) Uani 1 1 d .
S12 S 0.22933(9) 0.43898(10) 0.16808(9) 0.0405(6) Uani 1 1 d .
S13 S -0.04552(10) 0.33611(11) 0.05845(9) 0.0437(6) Uani 1 1 d .
S14 S -0.14902(9) 0.34382(10) 0.10977(9) 0.0432(6) Uani 1 1 d .
S15 S -0.15384(10) 0.48481(11) 0.09189(11) 0.0535(7) Uani 1 1 d .
S16 S -0.05144(11) 0.48124(12) 0.04009(11) 0.0588(8) Uani 1 1 d .
Cl1 Cl -0.02606(8) 0.09606(9) 0.23055(9) 0.0393(6) Uani 1 1 d .
Cl2 Cl 0.21190(10) 0.75872(10) 0.04012(9) 0.0507(7) Uani 1 1 d .
C1A C 0.2500 0.7142(6) 0.0000 0.051(4) Uani 1 2 d S
H1AA H 0.2266 0.6891 -0.0210 0.061 Uiso 0.50 1 d PR

loop_
_atom_site_aniso_label
_atom_site_aniso_U_11
_atom_site_aniso_U_22
_atom_site_aniso_U_33
_atom_site_aniso_U_23
_atom_site_aniso_U_13
_atom_site_aniso_U_12
C1 0.030(5) 0.025(5) 0.043(6) 0.004(5) -0.003(4) -0.001(4)
C2 0.033(5) 0.009(4) 0.056(6) -0.003(4) 0.007(5) 0.003(4)
C3 0.031(5) 0.019(5) 0.046(6) 0.003(4) 0.008(4) 0.002(4)
C4 0.040(6) 0.017(5) 0.055(6) 0.007(5) 0.016(5) 0.005(4)
C5 0.040(5) 0.021(5) 0.041(6) 0.015(4) 0.003(4) 0.005(4)
C6 0.035(5) 0.017(5) 0.051(6) 0.003(4) 0.001(5) -0.002(4)
C7 0.029(5) 0.025(5) 0.043(5) 0.000(4) 0.005(4) 0.001(4)
C8 0.039(6) 0.021(5) 0.050(6) 0.002(4) 0.002(5) -0.009(4)
C9 0.036(6) 0.033(5) 0.038(5) -0.007(5) -0.004(4) -0.002(4)
C10 0.040(6) 0.014(4) 0.056(6) -0.001(4) -0.010(5) 0.007(4)
C11 0.032(5) 0.024(5) 0.050(6) -0.001(5) 0.011(5) 0.006(4)
C12 0.020(4) 0.018(4) 0.043(6) -0.005(4) -0.004(4) -0.009(4)
C13 0.039(5) 0.007(4) 0.041(5) 0.001(4) 0.015(4) 0.005(4)
C14 0.041(6) 0.017(5) 0.042(6) -0.005(4) 0.003(5) 0.005(4)
C15 0.032(5) 0.027(5) 0.040(6) -0.004(4) 0.000(4) -0.007(4)
C16 0.045(6) 0.028(5) 0.042(6) -0.011(5) 0.000(5) -0.009(5)
C17 0.041(6) 0.027(5) 0.055(6) 0.000(5) 0.016(5) -0.003(4)
C18 0.039(6) 0.026(5) 0.066(7) 0.002(5) 0.000(5) 0.000(4)
C19 0.027(5) 0.035(6) 0.051(6) -0.005(5) -0.006(5) -0.011(4)
C20 0.036(5) 0.013(4) 0.053(6) 0.004(4) 0.009(5) -0.002(4)
C21 0.048(6) 0.014(5) 0.049(6) 0.013(4) 0.000(5) -0.001(4)
C22 0.063(7) 0.024(5) 0.034(5) 0.013(4) 0.002(5) 0.002(5)
C23 0.042(6) 0.026(5) 0.052(6) -0.007(5) -0.001(5) 0.006(4)
C24 0.049(6) 0.021(5) 0.048(6) -0.001(4) 0.003(5) -0.002(4)
C25 0.047(6) 0.033(6) 0.055(6) -0.021(5) 0.003(5) -0.007(5)
C26 0.036(6) 0.054(7) 0.046(6) -0.014(5) 0.002(5) -0.009(5)
C27 0.043(6) 0.018(5) 0.057(6) -0.007(4) -0.002(5) -0.016(4)
C28 0.024(5) 0.033(6) 0.080(7) 0.001(5) 0.000(5) -0.003(4)
C29 0.051(6) 0.025(5) 0.040(6) 0.007(4) -0.005(5) 0.003(4)
C30 0.040(5) 0.021(5) 0.038(5) 0.007(4) 0.004(4) 0.004(4)
C31 0.041(6) 0.014(5) 0.063(7) -0.003(5) 0.013(5) 0.007(4)
C32 0.044(6) 0.031(6) 0.080(8) -0.008(6) 0.005(5) 0.001(5)
C33 0.047(6) 0.014(5) 0.105(9) -0.010(6) 0.001(6) -0.007(5)
C34 0.041(6) 0.021(5) 0.080(8) 0.018(5) 0.019(6) 0.006(4)
C35 0.045(6) 0.021(5) 0.063(7) 0.007(5) 0.013(5) 0.000(4)
C36 0.040(5) 0.016(5) 0.047(6) 0.002(4) -0.006(5) -0.007(4)
C37 0.032(5) 0.030(5) 0.066(7) -0.006(5) 0.025(5) -0.006(4)
C38 0.046(6) 0.038(6) 0.048(6) -0.005(5) 0.010(5) 0.000(5)
C39 0.047(6) 0.029(5) 0.045(6) -0.008(5) 0.007(5) -0.004(4)
C40 0.062(7) 0.049(7) 0.058(7) -0.012(6) 0.004(6) -0.020(6)
C41 0.085(9) 0.028(6) 0.062(7) -0.007(5) 0.018(6) -0.033(6)
C42 0.068(8) 0.040(6) 0.054(7) -0.003(5) 0.001(6) -0.004(6)
C43 0.043(6) 0.021(5) 0.055(6) -0.008(5) -0.001(5) 0.000(4)
C44 0.049(6) 0.026(5) 0.055(6) -0.004(5) 0.009(5) -0.015(5)
C45 0.030(5) 0.025(5) 0.046(6) -0.007(4) -0.007(4) -0.008(4)
C46 0.044(6) 0.025(5) 0.049(6) -0.009(5) -0.001(5) 0.003(4)
C47 0.035(5) 0.022(5) 0.057(7) 0.017(5) 0.010(5) 0.000(4)
C48 0.044(6) 0.036(6) 0.066(7) 0.013(5) -0.003(5) -0.001(5)
C49 0.046(6) 0.029(6) 0.069(8) 0.019(5) 0.000(6) -0.005(5)
C50 0.038(6) 0.018(5) 0.095(9) 0.014(6) 0.007(6) -0.011(4)
C51 0.041(6) 0.030(6) 0.068(7) -0.001(5) 0.011(5) 0.003(4)
C52 0.044(6) 0.011(5) 0.056(6) 0.005(4) -0.014(5) -0.006(4)
C53 0.034(5) 0.030(5) 0.038(5) 0.011(4) 0.010(4) 0.001(4)
C54 0.035(5) 0.032(5) 0.057(6) 0.020(5) 0.017(5) 0.006(4)
C55 0.056(7) 0.029(6) 0.055(7) -0.006(5) 0.004(5) -0.016(5)
C56 0.068(7) 0.039(6) 0.050(6) -0.004(5) 0.013(6) -0.011(5)
C57 0.081(9) 0.039(7) 0.059(7) 0.010(5) 0.015(6) -0.018(6)
C58 0.094(9) 0.032(6) 0.068(8) 0.005(6) 0.011(7) -0.038(6)
C59 0.059(7) 0.050(7) 0.049(6) 0.010(6) 0.001(5) -0.023(6)
C60 0.057(7) 0.029(6) 0.050(6) 0.013(5) 0.004(5) -0.001(5)
C61 0.063(7) 0.021(5) 0.057(6) -0.005(5) 0.007(5) -0.002(5)
C62 0.027(5) 0.028(5) 0.065(6) 0.008(5) 0.003(5) -0.009(4)
C63 0.078(8) 0.022(5) 0.058(7) -0.005(5) 0.006(6) -0.006(5)
C64 0.043(7) 0.039(7) 0.128(10) -0.009(7) 0.022(7) -0.001(5)
C65 0.052(6) 0.022(5) 0.056(6) 0.009(5) 0.008(5) -0.006(4)
C66 0.071(8) 0.028(6) 0.075(7) 0.007(5) 0.013(6) -0.003(5)
C67 0.057(7) 0.030(6) 0.102(9) 0.004(6) -0.016(7) -0.008(5)
C68 0.055(7) 0.036(6) 0.106(9) 0.004(6) -0.012(6) -0.001(5)
N1 0.037(4) 0.009(3) 0.053(5) -0.011(4) 0.013(4) -0.010(3)
N2 0.037(4) 0.010(3) 0.045(4) -0.003(3) 0.002(4) -0.001(3)
N3 0.039(4) 0.022(4) 0.046(5) -0.004(4) -0.008(4) -0.005(3)
N4 0.030(4) 0.033(4) 0.061(5) -0.004(4) 0.005(4) 0.002(4)
N5 0.052(5) 0.014(4) 0.048(5) -0.002(4) -0.003(4) 0.005(3)
S1 0.0382(14) 0.0223(12) 0.0568(16) 0.0047(11) 0.0041(12) 0.0044(10)
S2 0.0550(16) 0.0221(13) 0.0525(16) -0.0002(12) 0.0043(13) 0.0085(11)
S3 0.0516(16) 0.0240(13) 0.0575(16) 0.0012(12) -0.0002(13) 0.0082(11)
S4 0.0472(15) 0.0209(12) 0.0684(17) 0.0003(12) -0.0046(13) 0.0063(11)
S5 0.0461(15) 0.0327(14) 0.0577(16) -0.0114(12) 0.0127(13) -0.0072(12)
S6 0.0396(14) 0.0306(14) 0.0606(16) -0.0115(12) 0.0069(12) -0.0059(11)
S7 0.0445(16) 0.0409(16) 0.088(2) -0.0283(15) 0.0163(15) -0.0108(12)
S8 0.0471(16) 0.0283(14) 0.0692(18) -0.0104(13) 0.0140(13) -0.0065(11)
S9 0.0377(13) 0.0211(12) 0.0493(15) 0.0010(11) -0.0011(11) -0.0027(10)
S10 0.0471(15) 0.0282(13) 0.0488(15) -0.0012(12) -0.0018(12) -0.0038(11)
S11 0.0604(17) 0.0293(14) 0.0523(16) 0.0061(12) 0.0054(13) -0.0036(12)
S12 0.0427(14) 0.0225(12) 0.0556(16) 0.0027(11) -0.0018(12) -0.0053(11)
S13 0.0459(15) 0.0358(14) 0.0502(15) 0.0053(12) 0.0085(12) -0.0041(12)
S14 0.0386(14) 0.0303(14) 0.0611(16) 0.0114(12) 0.0076(12) -0.0011(11)
S15 0.0450(16) 0.0328(14) 0.085(2) 0.0170(14) 0.0184(14) -0.0018(12)
S16 0.0531(17) 0.0438(16) 0.081(2) 0.0213(15) 0.0180(15) -0.0045(13)
Cl1 0.0375(13) 0.0182(11) 0.0626(15) 0.0102(11) 0.0055(11) 0.0081(10)
Cl2 0.0573(16) 0.0267(13) 0.0688(17) 0.0082(12) 0.0099(13) 0.0032(11)
C1A 0.075(10) 0.027(8) 0.054(9) 0.000 0.027(8) 0.000

loop_
_atom_type_symbol
_atom_type_description
_atom_type_scat_dispersion_real
_atom_type_scat_dispersion_imag
_atom_type_scat_source
C C 0.0033 0.0016 'International Tables Vol C Tables 4.2.6.8 and 6.1.1.4'
H H 0.0000 0.0000 'International Tables Vol C Tables 4.2.6.8 and 6.1.1.4'
N N 0.0061 0.0033 'International Tables Vol C Tables 4.2.6.8 and 6.1.1.4'
S S 0.1246 0.1234 'International Tables Vol C Tables 4.2.6.8 and 6.1.1.4'
Cl Cl 0.1484 0.1585 'International Tables Vol C Tables 4.2.6.8 and 6.1.1.4'

loop_
_geom_angle_atom_site_label_1
_geom_angle_atom_site_label_2
_geom_angle_atom_site_label_3
_geom_angle
_geom_angle_site_symmetry_1
_geom_angle_site_symmetry_3
C2 C1 N1 104.0(7) . .
C2 C1 C20 135.1(8) . .
N1 C1 C20 120.9(7) . .
C1 C2 C3 110.0(7) . .
C1 C2 S1 133.1(7) . .
C3 C2 S1 116.9(6) . .
C4 C3 C2 107.6(7) . .
C4 C3 S2 134.8(7) . .
C2 C3 S2 117.5(6) . .
N1 C4 C3 106.6(7) . .
N1 C4 C5 122.8(7) . .
C3 C4 C5 130.4(8) . .
C4 C5 C22 109.8(7) . .
C4 C5 C6 108.3(6) . .
C22 C5 C6 109.3(7) . .
C4 C5 C21 110.3(7) . .
C22 C5 C21 108.8(6) . .
C6 C5 C21 110.4(7) . .
N2 C6 C7 106.8(7) . .
N2 C6 C5 121.1(7) . .
C7 C6 C5 132.2(8) . .
C6 C7 C8 107.5(7) . .
C6 C7 S5 134.9(7) . .
C8 C7 S5 117.6(6) . .
C9 C8 C7 109.6(7) . .
C9 C8 S6 133.7(7) . .
C7 C8 S6 116.6(6) . .
N2 C9 C8 105.0(7) . .
N2 C9 C10 121.2(7) . .
C8 C9 C10 133.8(8) . .
C9 C10 C11 110.6(7) . .
C9 C10 C23 110.9(7) . .
C11 C10 C23 110.5(7) . .
C9 C10 C24 108.4(7) . .
C11 C10 C24 108.3(7) . .
C23 C10 C24 108.0(7) . .
C12 C11 N3 104.6(7) . .
C12 C11 C10 135.5(8) . .
N3 C11 C10 119.8(7) . .
C11 C12 C13 109.8(7) . .
C11 C12 S9 133.7(7) . .
C13 C12 S9 116.4(6) . .
C12 C13 C14 108.8(7) . .
C12 C13 S10 117.6(6) . .
C14 C13 S10 133.2(7) . .
N3 C14 C13 104.5(7) . .
N3 C14 C15 123.1(7) . .
C13 C14 C15 132.3(8) . .
C14 C15 C26 109.5(7) . .
C14 C15 C16 109.6(7) . .
C26 C15 C16 108.0(7) . .
C14 C15 C25 109.6(7) . .
C26 C15 C25 108.6(7) . .
C16 C15 C25 111.5(7) . .
C17 C16 N4 105.6(8) . .
C17 C16 C15 133.7(8) . .
N4 C16 C15 120.5(8) . .
C16 C17 C18 109.3(8) . .
C16 C17 S13 134.5(7) . .
C18 C17 S13 116.3(7) . .
C19 C18 C17 109.4(8) . .
C19 C18 S14 133.3(7) . .
C17 C18 S14 117.3(7) . .
C18 C19 N4 105.3(7) . .
C18 C19 C20 132.5(8) . .
N4 C19 C20 121.9(8) . .
C1 C20 C19 111.5(7) . .
C1 C20 C28 110.0(7) . .
C19 C20 C28 107.5(7) . .
C1 C20 C27 110.8(7) . .
C19 C20 C27 110.4(7) . .
C28 C20 C27 106.5(7) . .
C5 C21 H21A 109.5 . .
C5 C21 H21B 109.5 . .
H21A C21 H21B 109.5 . .
C5 C21 H21C 109.5 . .
H21A C21 H21C 109.5 . .
H21B C21 H21C 109.5 . .
C5 C22 H22A 109.5 . .
C5 C22 H22B 109.5 . .
H22A C22 H22B 109.5 . .
C5 C22 H22C 109.5 . .
H22A C22 H22C 109.5 . .
H22B C22 H22C 109.5 . .
C10 C23 H23A 109.5 . .
C10 C23 H23B 109.5 . .
H23A C23 H23B 109.5 . .
C10 C23 H23C 109.5 . .
H23A C23 H23C 109.5 . .
H23B C23 H23C 109.5 . .
C10 C24 H24A 109.5 . .
C10 C24 H24B 109.5 . .
H24A C24 H24B 109.5 . .
C10 C24 H24C 109.5 . .
H24A C24 H24C 109.5 . .
H24B C24 H24C 109.5 . .
C15 C25 H25A 109.5 . .
C15 C25 H25B 109.5 . .
H25A C25 H25B 109.5 . .
C15 C25 H25C 109.5 . .
H25A C25 H25C 109.5 . .
H25B C25 H25C 109.5 . .
C15 C26 H26A 109.5 . .
C15 C26 H26B 109.5 . .
H26A C26 H26B 109.5 . .
C15 C26 H26C 109.5 . .
H26A C26 H26C 109.5 . .
H26B C26 H26C 109.5 . .
C20 C27 H27A 109.5 . .
C20 C27 H27B 109.5 . .
H27A C27 H27B 109.5 . .
C20 C27 H27C 109.5 . .
H27A C27 H27C 109.5 . .
H27B C27 H27C 109.5 . .
C20 C28 H28A 109.5 . .
C20 C28 H28B 109.5 . .
H28A C28 H28B 109.5 . .
C20 C28 H28C 109.5 . .
H28A C28 H28C 109.5 . .
H28B C28 H28C 109.5 . .
C30 C29 S1 125.5(7) . .
C30 C29 S2 118.6(7) . .
S1 C29 S2 116.0(5) . .
C29 C30 S3 123.5(7) . .
C29 C30 S4 122.2(7) . .
S3 C30 S4 114.3(5) . .
C36 C31 C32 122.8(8) . .
C36 C31 S3 116.5(6) . .
C32 C31 S3 120.7(7) . .
C31 C32 C33 117.8(9) . .
C31 C32 H32 121.1 . .
C33 C32 H32 121.1 . .
C34 C33 C32 119.4(9) . .
C34 C33 H33 120.3 . .
C32 C33 H33 120.3 . .
C33 C34 C35 122.7(8) . .
C33 C34 H34 118.7 . .
C35 C34 H34 118.7 . .
C36 C35 C34 118.1(9) . .
C36 C35 H35 120.9 . .
C34 C35 H35 120.9 . .
C31 C36 C35 119.2(8) . .
C31 C36 S4 116.7(6) . .
C35 C36 S4 124.1(7) . .
C38 C37 S6 122.5(6) . .
C38 C37 S5 119.8(6) . .
S6 C37 S5 117.6(5) . .
C37 C38 S8 124.3(7) . .
C37 C38 S7 121.4(7) . .
S8 C38 S7 114.2(5) . .
C44 C39 C40 120.2(9) . .
C44 C39 S7 117.1(7) . .
C40 C39 S7 122.6(8) . .
C41 C40 C39 118.1(10) . .
C41 C40 H40 120.9 . .
C39 C40 H40 120.9 . .
C42 C41 C40 120.9(9) . .
C42 C41 H41 119.5 . .
C40 C41 H41 119.5 . .
C43 C42 C41 121.0(9) . .
C43 C42 H42 119.5 . .
C41 C42 H42 119.5 . .
C42 C43 C44 117.7(9) . .
C42 C43 H43 121.1 . .
C44 C43 H43 121.1 . .
C39 C44 C43 121.9(8) . .
C39 C44 S8 116.4(7) . .
C43 C44 S8 121.7(7) . .
C46 C45 S9 123.5(6) . .
C46 C45 S10 119.5(7) . .
S9 C45 S10 117.0(5) . .
C45 C46 S11 123.1(7) . .
C45 C46 S12 123.3(7) . .
S11 C46 S12 113.6(5) . .
C52 C47 C48 120.8(8) . .
C52 C47 S11 117.6(6) . .
C48 C47 S11 121.6(7) . .
C49 C48 C47 118.1(9) . .
C49 C48 H48 120.9 . .
C47 C48 H48 120.9 . .
C50 C49 C48 120.7(9) . .
C50 C49 H49 119.6 . .
C48 C49 H49 119.6 . .
C49 C50 C51 121.6(9) . .
C49 C50 H50 119.2 . .
C51 C50 H50 119.2 . .
C52 C51 C50 118.4(9) . .
C52 C51 H51 120.8 . .
C50 C51 H51 120.8 . .
C51 C52 C47 120.2(8) . .
C51 C52 S12 124.6(7) . .
C47 C52 S12 115.2(6) . .
C54 C53 S14 121.7(6) . .
C54 C53 S13 122.6(6) . .
S14 C53 S13 115.6(5) . .
C53 C54 S16 124.5(7) . .
C53 C54 S15 121.4(6) . .
S16 C54 S15 114.0(5) . .
C60 C55 C56 121.1(8) . .
C60 C55 S15 117.3(7) . .
C56 C55 S15 121.6(8) . .
C57 C56 C55 118.2(10) . .
C57 C56 H56 120.9 . .
C55 C56 H56 120.9 . .
C58 C57 C56 119.3(10) . .
C58 C57 H57 120.4 . .
C56 C57 H57 120.4 . .
C57 C58 C59 124.0(9) . .
C57 C58 H58 118.0 . .
C59 C58 H58 118.0 . .
C58 C59 C60 118.2(10) . .
C58 C59 H59 120.9 . .
C60 C59 H59 120.9 . .
C55 C60 C59 119.2(9) . .
C55 C60 S16 116.3(7) . .
C59 C60 S16 124.4(8) . .
N5 C61 C62 115.3(7) . .
N5 C61 H61A 108.5 . .
C62 C61 H61A 108.5 . .
N5 C61 H61B 108.5 . .
C62 C61 H61B 108.5 . .
H61A C61 H61B 107.5 . .
C61 C62 H62A 109.5 . .
C61 C62 H62B 109.5 . .
H62A C62 H62B 109.5 . .
C61 C62 H62C 109.5 . .
H62A C62 H62C 109.5 . .
H62B C62 H62C 109.5 . .
N5 C63 C64 115.4(8) . .
N5 C63 H63A 108.4 . .
C64 C63 H63A 108.4 . .
N5 C63 H63B 108.4 . .
C64 C63 H63B 108.4 . .
H63A C63 H63B 107.5 . .
C63 C64 H64A 109.5 . .
C63 C64 H64B 109.5 . .
H64A C64 H64B 109.5 . .
C63 C64 H64C 109.5 . .
H64A C64 H64C 109.5 . .
H64B C64 H64C 109.5 . .
N5 C65 C66 117.1(7) . .
N5 C65 H65A 108.0 . .
C66 C65 H65A 108.0 . .
N5 C65 H65B 108.0 . .
C66 C65 H65B 108.0 . .
H65A C65 H65B 107.3 . .
C65 C66 H66A 109.5 . .
C65 C66 H66B 109.5 . .
H66A C66 H66B 109.5 . .
C65 C66 H66C 109.5 . .
H66A C66 H66C 109.5 . .
H66B C66 H66C 109.5 . .
N5 C67 C68 116.2(8) . .
N5 C67 H67A 108.2 . .
C68 C67 H67A 108.2 . .
N5 C67 H67B 108.2 . .
C68 C67 H67B 108.2 . .
H67A C67 H67B 107.4 . .
C67 C68 H68A 109.5 . .
C67 C68 H68B 109.5 . .
H68A C68 H68B 109.5 . .
C67 C68 H68C 109.5 . .
H68A C68 H68C 109.5 . .
H68B C68 H68C 109.5 . .
C4 N1 C1 111.9(7) . .
C4 N1 H1 124.1 . .
C1 N1 H1 124.1 . .
C6 N2 C9 111.0(7) . .
C6 N2 H2 124.5 . .
C9 N2 H2 124.5 . .
C14 N3 C11 112.2(7) . .
C14 N3 H3 123.9 . .
C11 N3 H3 123.9 . .
C16 N4 C19 110.5(7) . .
C16 N4 H4 124.8 . .
C19 N4 H4 124.8 . .
C65 N5 C67 111.7(7) . .
C65 N5 C63 110.0(6) . .
C67 N5 C63 108.3(7) . .
C65 N5 C61 108.1(6) . .
C67 N5 C61 107.8(7) . .
C63 N5 C61 111.0(7) . .
C2 S1 C29 94.7(4) . .
C3 S2 C29 94.2(4) . .
C30 S3 C31 94.8(4) . .
C36 S4 C30 95.5(4) . .
C7 S5 C37 93.7(4) . .
C37 S6 C8 94.0(4) . .
C39 S7 C38 94.4(4) . .
C38 S8 C44 94.8(4) . .
C45 S9 C12 93.7(4) . .
C13 S10 C45 92.6(4) . .
C46 S11 C47 93.6(4) . .
C52 S12 C46 94.0(4) . .
C17 S13 C53 93.6(4) . .
C53 S14 C18 93.5(4) . .
C55 S15 C54 95.5(4) . .
C54 S16 C60 96.5(4) . .
Cl2 C1A Cl2 111.2(7) . 2
Cl2 C1A H1AA 109.4 . .
Cl2 C1A H1AA 109.4 2 .

loop_
_geom_bond_atom_site_label_1
_geom_bond_atom_site_label_2
_geom_bond_distance
_geom_bond_site_symmetry_2
C1 C2 1.395(11) .
C1 N1 1.412(10) .
C1 C20 1.481(11) .
C2 C3 1.406(11) .
C2 S1 1.768(8) .
C3 C4 1.396(11) .
C3 S2 1.757(8) .
C4 N1 1.369(10) .
C4 C5 1.544(11) .
C5 C22 1.545(11) .
C5 C6 1.553(11) .
C5 C21 1.571(10) .
C6 N2 1.388(10) .
C6 C7 1.391(11) .
C7 C8 1.406(11) .
C7 S5 1.752(8) .
C8 C9 1.396(11) .
C8 S6 1.760(8) .
C9 N2 1.394(10) .
C9 C10 1.504(11) .
C10 C11 1.506(11) .
C10 C23 1.554(11) .
C10 C24 1.558(11) .
C11 C12 1.370(11) .
C11 N3 1.421(10) .
C12 C13 1.404(10) .
C12 S9 1.772(7) .
C13 C14 1.412(11) .
C13 S10 1.773(8) .
C14 N3 1.377(10) .
C14 C15 1.509(11) .
C15 C26 1.525(11) .
C15 C16 1.533(12) .
C15 C25 1.556(11) .
C16 C17 1.377(12) .
C16 N4 1.389(10) .
C17 C18 1.399(11) .
C17 S13 1.780(9) .
C18 C19 1.365(11) .
C18 S14 1.776(9) .
C19 N4 1.419(10) .
C19 C20 1.516(11) .
C20 C28 1.560(11) .
C20 C27 1.581(10) .
C21 H21A 0.9800 .
C21 H21B 0.9800 .
C21 H21C 0.9800 .
C22 H22A 0.9800 .
C22 H22B 0.9800 .
C22 H22C 0.9800 .
C23 H23A 0.9800 .
C23 H23B 0.9800 .
C23 H23C 0.9800 .
C24 H24A 0.9800 .
C24 H24B 0.9800 .
C24 H24C 0.9800 .
C25 H25A 0.9800 .
C25 H25B 0.9800 .
C25 H25C 0.9800 .
C26 H26A 0.9800 .
C26 H26B 0.9800 .
C26 H26C 0.9800 .
C27 H27A 0.9800 .
C27 H27B 0.9800 .
C27 H27C 0.9800 .
C28 H28A 0.9800 .
C28 H28B 0.9800 .
C28 H28C 0.9800 .
C29 C30 1.335(11) .
C29 S1 1.768(9) .
C29 S2 1.793(9) .
C30 S3 1.760(8) .
C30 S4 1.790(8) .
C31 C36 1.394(11) .
C31 C32 1.397(12) .
C31 S3 1.792(8) .
C32 C33 1.426(12) .
C32 H32 0.9500 .
C33 C34 1.375(12) .
C33 H33 0.9500 .
C34 C35 1.410(12) .
C34 H34 0.9500 .
C35 C36 1.409(11) .
C35 H35 0.9500 .
C36 S4 1.754(8) .
C37 C38 1.369(11) .
C37 S6 1.752(8) .
C37 S5 1.762(8) .
C38 S8 1.757(9) .
C38 S7 1.786(9) .
C39 C44 1.378(11) .
C39 C40 1.400(12) .
C39 S7 1.766(9) .
C40 C41 1.400(13) .
C40 H40 0.9500 .
C41 C42 1.395(13) .
C41 H41 0.9500 .
C42 C43 1.380(12) .
C42 H42 0.9500 .
C43 C44 1.405(11) .
C43 H43 0.9500 .
C44 S8 1.783(9) .
C45 C46 1.361(11) .
C45 S9 1.759(9) .
C45 S10 1.776(8) .
C46 S11 1.758(9) .
C46 S12 1.790(9) .
C47 C52 1.395(11) .
C47 C48 1.425(11) .
C47 S11 1.771(9) .
C48 C49 1.393(12) .
C48 H48 0.9500 .
C49 C50 1.369(12) .
C49 H49 0.9500 .
C50 C51 1.419(12) .
C50 H50 0.9500 .
C51 C52 1.387(11) .
C51 H51 0.9500 .
C52 S12 1.771(8) .
C53 C54 1.338(11) .
C53 S14 1.767(8) .
C53 S13 1.781(8) .
C54 S16 1.762(8) .
C54 S15 1.792(9) .
C55 C60 1.391(12) .
C55 C56 1.422(12) .
C55 S15 1.762(9) .
C56 C57 1.406(12) .
C56 H56 0.9500 .
C57 C58 1.356(13) .
C57 H57 0.9500 .
C58 C59 1.376(14) .
C58 H58 0.9500 .
C59 C60 1.414(12) .
C59 H59 0.9500 .
C60 S16 1.763(9) .
C61 N5 1.527(10) .
C61 C62 1.550(11) .
C61 H61A 0.9900 .
C61 H61B 0.9900 .
C62 H62A 0.9800 .
C62 H62B 0.9800 .
C62 H62C 0.9800 .
C63 N5 1.508(11) .
C63 C64 1.527(12) .
C63 H63A 0.9900 .
C63 H63B 0.9900 .
C64 H64A 0.9800 .
C64 H64B 0.9800 .
C64 H64C 0.9800 .
C65 N5 1.499(10) .
C65 C66 1.509(12) .
C65 H65A 0.9900 .
C65 H65B 0.9900 .
C66 H66A 0.9800 .
C66 H66B 0.9800 .
C66 H66C 0.9800 .
C67 N5 1.508(11) .
C67 C68 1.560(12) .
C67 H67A 0.9900 .
C67 H67B 0.9900 .
C68 H68A 0.9800 .
C68 H68B 0.9800 .
C68 H68C 0.9800 .
N1 H1 0.8800 .
N2 H2 0.8800 .
N3 H3 0.8800 .
N4 H4 0.8800 .
Cl2 C1A 1.769(7) .
C1A Cl2 1.769(7) 2
C1A H1AA 0.9601 .

loop_
_geom_hbond_atom_site_label_D
_geom_hbond_atom_site_label_H
_geom_hbond_atom_site_label_A
_geom_hbond_distance_DH
_geom_hbond_distance_HA
_geom_hbond_distance_DA
_geom_hbond_angle_DHA
N1 H1 Cl1 0.88 2.47 3.313(7) 160
N2 H2 Cl1 0.88 2.50 3.331(7) 159
N3 H3 Cl1 0.88 2.43 3.295(7) 169
N4 H4 Cl1 0.88 2.46 3.270(8) 154

loop_
_geom_torsion_atom_site_label_1
_geom_torsion_atom_site_label_2
_geom_torsion_atom_site_label_3
_geom_torsion_atom_site_label_4
_geom_torsion
N1 C1 C2 C3 0.1(9)
C20 C1 C2 C3 -177.8(9)
N1 C1 C2 S1 177.9(6)
C20 C1 C2 S1 0.0(15)
C1 C2 C3 C4 -1.2(10)
S1 C2 C3 C4 -179.4(6)
C1 C2 C3 S2 -177.7(6)
S1 C2 C3 S2 4.1(9)
C2 C3 C4 N1 1.7(9)
S2 C3 C4 N1 177.4(6)
C2 C3 C4 C5 176.7(8)
S2 C3 C4 C5 -7.7(15)
N1 C4 C5 C22 -159.1(7)
C3 C4 C5 C22 26.7(12)
N1 C4 C5 C6 81.6(9)
C3 C4 C5 C6 -92.6(10)
N1 C4 C5 C21 -39.2(10)
C3 C4 C5 C21 146.6(9)
C4 C5 C6 N2 -84.3(9)
C22 C5 C6 N2 156.1(7)
C21 C5 C6 N2 36.4(10)
C4 C5 C6 C7 96.0(10)
C22 C5 C6 C7 -23.5(12)
C21 C5 C6 C7 -143.2(9)
N2 C6 C7 C8 -0.9(9)
C5 C6 C7 C8 178.8(8)
N2 C6 C7 S5 -178.6(7)
C5 C6 C7 S5 1.1(15)
C6 C7 C8 C9 1.1(10)
S5 C7 C8 C9 179.3(6)
C6 C7 C8 S6 -175.8(6)
S5 C7 C8 S6 2.3(9)
C7 C8 C9 N2 -0.9(9)
S6 C8 C9 N2 175.4(7)
C7 C8 C9 C10 176.8(9)
S6 C8 C9 C10 -7.0(16)
N2 C9 C10 C11 83.4(10)
C8 C9 C10 C11 -94.0(11)
N2 C9 C10 C23 -39.6(10)
C8 C9 C10 C23 143.1(9)
N2 C9 C10 C24 -158.0(7)
C8 C9 C10 C24 24.6(13)
C9 C10 C11 C12 101.4(11)
C23 C10 C11 C12 -135.3(10)
C24 C10 C11 C12 -17.2(13)
C9 C10 C11 N3 -79.5(9)
C23 C10 C11 N3 43.7(10)
C24 C10 C11 N3 161.8(7)
N3 C11 C12 C13 -0.8(9)
C10 C11 C12 C13 178.3(8)
N3 C11 C12 S9 -176.9(6)
C10 C11 C12 S9 2.3(16)
C11 C12 C13 C14 -0.3(9)
S9 C12 C13 C14 176.5(6)
C11 C12 C13 S10 -173.5(6)
S9 C12 C13 S10 3.3(8)
C12 C13 C14 N3 1.3(8)
S10 C13 C14 N3 173.1(6)
C12 C13 C14 C15 178.2(8)
S10 C13 C14 C15 -10.1(14)
N3 C14 C15 C26 -164.3(7)
C13 C14 C15 C26 19.3(12)
N3 C14 C15 C16 77.4(10)
C13 C14 C15 C16 -99.0(10)
N3 C14 C15 C25 -45.3(10)
C13 C14 C15 C25 138.4(9)
C14 C15 C16 C17 89.2(11)
C26 C15 C16 C17 -30.0(13)
C25 C15 C16 C17 -149.3(10)
C14 C15 C16 N4 -85.9(9)
C26 C15 C16 N4 154.9(7)
C25 C15 C16 N4 35.6(10)
N4 C16 C17 C18 -1.5(10)
C15 C16 C17 C18 -177.1(8)
N4 C16 C17 S13 179.1(7)
C15 C16 C17 S13 3.5(17)
C16 C17 C18 C19 0.9(11)
S13 C17 C18 C19 -179.6(6)
C16 C17 C18 S14 -178.9(6)
S13 C17 C18 S14 0.6(10)
C17 C18 C19 N4 0.1(10)
S14 C18 C19 N4 179.9(7)
C17 C18 C19 C20 173.3(9)
S14 C18 C19 C20 -7.0(16)
C2 C1 C20 C19 95.9(11)
N1 C1 C20 C19 -81.7(9)
C2 C1 C20 C28 -23.2(13)
N1 C1 C20 C28 159.1(7)
C2 C1 C20 C27 -140.6(9)
N1 C1 C20 C27 41.7(10)
C18 C19 C20 C1 -88.4(11)
N4 C19 C20 C1 83.8(9)
C18 C19 C20 C28 32.2(12)
N4 C19 C20 C28 -155.6(7)
C18 C19 C20 C27 148.0(9)
N4 C19 C20 C27 -39.8(10)
S1 C29 C30 S3 -177.1(5)
S2 C29 C30 S3 3.5(11)
S1 C29 C30 S4 2.9(12)
S2 C29 C30 S4 -176.5(4)
C36 C31 C32 C33 -1.0(13)
S3 C31 C32 C33 -178.4(7)
C31 C32 C33 C34 2.9(14)
C32 C33 C34 C35 -3.5(14)
C33 C34 C35 C36 2.0(13)
C32 C31 C36 C35 -0.5(13)
S3 C31 C36 C35 177.0(6)
C32 C31 C36 S4 -179.8(7)
S3 C31 C36 S4 -2.3(9)
C34 C35 C36 C31 0.1(12)
C34 C35 C36 S4 179.3(6)
S6 C37 C38 S8 -175.6(5)
S5 C37 C38 S8 1.4(12)
S6 C37 C38 S7 1.0(12)
S5 C37 C38 S7 178.0(5)
C44 C39 C40 C41 -1.4(14)
S7 C39 C40 C41 -179.3(7)
C39 C40 C41 C42 1.2(15)
C40 C41 C42 C43 0.9(15)
C41 C42 C43 C44 -2.7(14)
C40 C39 C44 C43 -0.5(14)
S7 C39 C44 C43 177.5(7)
C40 C39 C44 S8 -178.2(7)
S7 C39 C44 S8 -0.2(10)
C42 C43 C44 C39 2.5(14)
C42 C43 C44 S8 -179.9(7)
S9 C45 C46 S11 175.5(5)
S10 C45 C46 S11 -3.6(11)
S9 C45 C46 S12 -6.8(12)
S10 C45 C46 S12 174.1(4)
C52 C47 C48 C49 -0.5(13)
S11 C47 C48 C49 -179.6(7)
C47 C48 C49 C50 0.8(13)
C48 C49 C50 C51 -1.1(14)
C49 C50 C51 C52 0.9(13)
C50 C51 C52 C47 -0.5(13)
C50 C51 C52 S12 178.4(7)
C48 C47 C52 C51 0.3(13)
S11 C47 C52 C51 179.5(7)
C48 C47 C52 S12 -178.7(7)
S11 C47 C52 S12 0.5(9)
S14 C53 C54 S16 -176.5(5)
S13 C53 C54 S16 1.2(12)
S14 C53 C54 S15 -0.7(12)
S13 C53 C54 S15 177.0(5)
C60 C55 C56 C57 -3.0(14)
S15 C55 C56 C57 178.9(7)
C55 C56 C57 C58 3.6(14)
C56 C57 C58 C59 -2.7(16)
C57 C58 C59 C60 0.9(16)
C56 C55 C60 C59 1.3(14)
S15 C55 C60 C59 179.5(7)
C56 C55 C60 S16 -176.5(7)
S15 C55 C60 S16 1.7(10)
C58 C59 C60 C55 -0.2(14)
C58 C59 C60 S16 177.4(8)
C3 C4 N1 C1 -1.7(9)
C5 C4 N1 C1 -177.2(7)
C2 C1 N1 C4 1.0(9)
C20 C1 N1 C4 179.3(7)
C7 C6 N2 C9 0.4(9)
C5 C6 N2 C9 -179.3(7)
C8 C9 N2 C6 0.3(9)
C10 C9 N2 C6 -177.7(7)
C13 C14 N3 C11 -1.9(9)
C15 C14 N3 C11 -179.1(7)
C12 C11 N3 C14 1.8(9)
C10 C11 N3 C14 -177.5(7)
C17 C16 N4 C19 1.6(9)
C15 C16 N4 C19 177.9(7)
C18 C19 N4 C16 -1.1(9)
C20 C19 N4 C16 -175.1(7)
C66 C65 N5 C67 50.9(10)
C66 C65 N5 C63 171.3(8)
C66 C65 N5 C61 -67.5(10)
C68 C67 N5 C65 55.7(11)
C68 C67 N5 C63 -65.5(11)
C68 C67 N5 C61 174.3(8)
C64 C63 N5 C65 61.2(10)
C64 C63 N5 C67 -176.5(7)
C64 C63 N5 C61 -58.3(10)
C62 C61 N5 C65 -175.6(7)
C62 C61 N5 C67 63.6(10)
C62 C61 N5 C63 -54.9(10)
C1 C2 S1 C29 -176.2(9)
C3 C2 S1 C29 1.4(7)
C30 C29 S1 C2 174.2(8)
S2 C29 S1 C2 -6.4(6)
C4 C3 S2 C29 177.5(9)
C2 C3 S2 C29 -7.2(7)
C30 C29 S2 C3 -172.4(8)
S1 C29 S2 C3 8.1(6)
C29 C30 S3 C31 165.6(8)
S4 C30 S3 C31 -14.4(5)
C36 C31 S3 C30 10.1(7)
C32 C31 S3 C30 -172.3(7)
C31 C36 S4 C30 -6.7(7)
C35 C36 S4 C30 174.0(8)
C29 C30 S4 C36 -166.4(8)
S3 C30 S4 C36 13.6(5)
C6 C7 S5 C37 179.6(9)
C8 C7 S5 C37 2.1(7)
C38 C37 S5 C7 176.8(8)
S6 C37 S5 C7 -6.0(6)
C38 C37 S6 C8 -175.9(8)
S5 C37 S6 C8 7.0(6)
C9 C8 S6 C37 178.5(9)
C7 C8 S6 C37 -5.4(7)
C44 C39 S7 C38 10.3(8)
C40 C39 S7 C38 -171.7(8)
C37 C38 S7 C39 166.0(8)
S8 C38 S7 C39 -17.1(6)
C37 C38 S8 C44 -166.3(9)
S7 C38 S8 C44 16.9(6)
C39 C44 S8 C38 -10.2(8)
C43 C44 S8 C38 172.1(8)
C46 C45 S9 C12 165.2(8)
S10 C45 S9 C12 -15.6(5)
C11 C12 S9 C45 -177.0(9)
C13 C12 S9 C45 7.2(7)
C12 C13 S10 C45 -11.7(6)
C14 C13 S10 C45 177.1(8)
C46 C45 S10 C13 -163.9(7)
S9 C45 S10 C13 16.8(5)
C45 C46 S11 C47 154.2(8)
S12 C46 S11 C47 -23.7(5)
C52 C47 S11 C46 14.1(7)
C48 C47 S11 C46 -166.7(7)
C51 C52 S12 C46 166.5(8)
C47 C52 S12 C46 -14.5(7)
C45 C46 S12 C52 -153.8(8)
S11 C46 S12 C52 24.1(6)
C16 C17 S13 C53 -170.0(10)
C18 C17 S13 C53 10.6(8)
C54 C53 S13 C17 163.5(8)
S14 C53 S13 C17 -18.7(5)
C54 C53 S14 C18 -163.3(8)
S13 C53 S14 C18 18.9(5)
C19 C18 S14 C53 168.8(10)
C17 C18 S14 C53 -11.6(8)
C60 C55 S15 C54 2.8(8)
C56 C55 S15 C54 -179.0(8)
C53 C54 S15 C55 177.5(8)
S16 C54 S15 C55 -6.3(6)
C53 C54 S16 C60 -176.9(9)
S15 C54 S16 C60 7.0(6)
C55 C60 S16 C54 -5.3(8)
C59 C60 S16 C54 177.1(8)

loop_
_platon_squeeze_void_nr
_platon_squeeze_void_average_x
_platon_squeeze_void_average_y
_platon_squeeze_void_average_z
_platon_squeeze_void_volume
_platon_squeeze_void_count_electrons
_platon_squeeze_void_content
1 0.035 -0.020 0.116 31 10 ' '
2 -0.035 0.020 0.884 31 8 ' '
3 0.465 -0.020 0.884 31 8 ' '
4 0.535 0.020 0.116 31 9 ' '
5 0.250 0.234 0.000 133 60 ' '
6 0.250 0.266 0.500 133 61 ' '
7 0.535 0.480 0.616 31 10 ' '
8 0.965 0.480 0.384 31 8 ' '
9 0.035 0.520 0.616 31 9 ' '
10 0.465 0.520 0.384 31 8 ' '
11 0.750 0.734 0.500 133 60 ' '
12 0.750 0.766 1.000 133 61 ' '
